data_2241493
loop_
_publ_author_name
'Reuter, Hans'
'R\"owekamp-Krugley, Natalia'
'Imwalle, Marius'
'Keil, Simona'
'Reichelt, Martin'

_publ_section_title
;
 Crystal structure of a one-dimensional coordination polymer of tin(IV)
 bromide with 1,4-dithiane
;
_journal_issue 12
_journal_name_full 'Acta Crystallographica Section E'
_journal_page_first m267
_journal_page_last m268
_journal_paper_doi 10.1107/S2056989015023932
_journal_volume 71
_journal_year 2015
_chemical_formula_iupac '[Sn Br4 (C4 H8 S2)]'
_chemical_formula_moiety 'C4 H8 Br4 S2 Sn'
_chemical_formula_sum 'C4 H8 Br4 S2 Sn'
_chemical_formula_weight 558.55
_chemical_name_systematic <i>catena</i>-Poly[[tetrabromidotin(IV)]-\m-1,4-dithiane-\k^2^<i>S</i>:<i>S</i>']
_space_group_crystal_system monoclinic
_space_group_IT_number 14
_space_group_name_Hall '-P 2yn'
_space_group_name_H-M_alt 'P 1 21/n 1'
_symmetry_space_group_name_Hall '-P 2yn'
_symmetry_space_group_name_H-M 'P 1 21/n 1'
_atom_sites_solution_hydrogens geom
_atom_sites_solution_primary direct
_atom_sites_solution_secondary difmap
_audit_creation_method SHELXL-2014/7
_cell_angle_alpha 90
_cell_angle_beta 112.144(2)
_cell_angle_gamma 90
_cell_formula_units_Z 2
_cell_length_a 7.1033(4)
_cell_length_b 12.0526(8)
_cell_length_c 7.4032(5)
_cell_measurement_reflns_used 9935
_cell_measurement_temperature 100(2)
_cell_measurement_theta_max 28.69
_cell_measurement_theta_min 3.38
_cell_volume 587.06(7)
_computing_cell_refinement
;
SAINT (Bruker, 2009)
;
_computing_data_collection
;
APEX2 (Bruker, 2009)
;
_computing_data_reduction
;
SAINT (Bruker, 2009)
;
_computing_molecular_graphics
;
DIAMOND (Brandenburg, 2006) and Mercury (Macrae <i>et al.</i>,
2008)
;
_computing_publication_material
;
SHELXTL (Sheldrick, 2008)
;
_computing_structure_refinement
;
SHELXL2014/7 (Sheldrick, 2015)
;
_computing_structure_solution
;
SHELXS97 (Sheldrick, 2008)
;
_diffrn_ambient_temperature 100(2)
_diffrn_measured_fraction_theta_full 1.000
_diffrn_measured_fraction_theta_max 1.000
_diffrn_measurement_device_type 'Bruker APEXII CCD'
_diffrn_measurement_method '\f and \w scans'
_diffrn_radiation_type MoK\a
_diffrn_radiation_wavelength 0.71073
_diffrn_reflns_av_R_equivalents 0.0664
_diffrn_reflns_limit_h_max 9
_diffrn_reflns_limit_h_min -9
_diffrn_reflns_limit_k_max 15
_diffrn_reflns_limit_k_min -15
_diffrn_reflns_limit_l_max 9
_diffrn_reflns_limit_l_min -9
_diffrn_reflns_number 22217
_diffrn_reflns_theta_full 25.242
_diffrn_reflns_theta_max 27.998
_diffrn_reflns_theta_min 3.381
_exptl_absorpt_coefficient_mu 16.089
_exptl_absorpt_correction_T_max 0.450
_exptl_absorpt_correction_T_min 0.182
_exptl_absorpt_correction_type multi-scan
_exptl_absorpt_process_details
;
(SADABS; Bruker, 2009)
;
_exptl_crystal_colour yellow
_exptl_crystal_density_diffrn 3.160
_exptl_crystal_description needle
_exptl_crystal_F_000 508
_exptl_crystal_size_max 0.161
_exptl_crystal_size_mid 0.061
_exptl_crystal_size_min 0.059
_refine_diff_density_max 0.718
_refine_diff_density_min -0.456
_refine_ls_extinction_coef 0.0042(3)
_refine_ls_extinction_expression Fc^*^=kFc[1+0.001xFc^2^\l^3^/sin(2\q)]^-1/4^
_refine_ls_extinction_method
;
SHELXL2014/7 (Sheldrick 2015)
;
_refine_ls_goodness_of_fit_ref 1.140
_refine_ls_hydrogen_treatment constr
_refine_ls_matrix_type full
_refine_ls_number_parameters 54
_refine_ls_number_reflns 1426
_refine_ls_number_restraints 0
_refine_ls_restrained_S_all 1.140
_refine_ls_R_factor_all 0.0187
_refine_ls_R_factor_gt 0.0166
_refine_ls_shift/su_max 0.000
_refine_ls_shift/su_mean 0.000
_refine_ls_structure_factor_coef Fsqd
_refine_ls_weighting_details 'w=1/[\s^2^(Fo^2^)+(0.0043P)^2^+0.5753P] where P=(Fo^2^+2Fc^2^)/3'
_refine_ls_weighting_scheme calc
_refine_ls_wR_factor_gt 0.0351
_refine_ls_wR_factor_ref 0.0356
_reflns_number_gt 1339
_reflns_number_total 1426
_reflns_threshold_expression 'I > 2\s(I)'
_cod_data_source_file nr2064sup1.cif
_cod_data_source_block I
_cod_database_code 2241493
_shelx_space_group_comment
;
The symmetry employed for this shelxl refinement is uniquely defined
by the following loop, which should always be used as a source of
symmetry information in preference to the above space-group names.
They are only intended as comments.
;
_shelx_estimated_absorpt_t_min 0.182
_shelx_estimated_absorpt_t_max 0.450

loop_
_space_group_symop_operation_xyz
'x, y, z'
'-x+1/2, y+1/2, -z+1/2'
'-x, -y, -z'
'x-1/2, -y-1/2, z-1/2'

loop_
_atom_site_type_symbol
_atom_site_label
_atom_site_fract_x
_atom_site_fract_y
_atom_site_fract_z
_atom_site_U_iso_or_equiv
_atom_site_adp_type
_atom_site_calc_flag
_atom_site_occupancy
Sn Sn1 0.0000 0.0000 0.5000 0.00740(7) Uani d 1
Br Br1 0.17963(4) -0.12497(2) 0.33464(3) 0.01109(8) Uani d 1
Br Br2 0.04504(4) 0.16589(2) 0.30464(4) 0.01267(8) Uani d 1
S S1 0.36282(9) 0.04681(5) 0.76832(9) 0.01033(13) Uani d 1
C C1 0.3132(4) 0.0756(2) 0.9867(3) 0.0119(5) Uani d 1
H H11 0.2349 0.1455 0.9686 0.015(4) Uiso calc 1
H H12 0.2295 0.0151 1.0078 0.015(4) Uiso calc 1
C C2 0.5088(4) 0.0860(2) 1.1657(4) 0.0129(5) Uani d 1
H H21 0.4771 0.1146 1.2764 0.015(4) Uiso calc 1
H H22 0.6002 0.1399 1.1388 0.015(4) Uiso calc 1

loop_
_atom_site_aniso_label
_atom_site_aniso_U_11
_atom_site_aniso_U_22
_atom_site_aniso_U_33
_atom_site_aniso_U_12
_atom_site_aniso_U_13
_atom_site_aniso_U_23
Sn1 0.00749(13) 0.00663(12) 0.00903(13) 0.00013(8) 0.00420(9) 0.00008(8)
Br1 0.01171(14) 0.01121(13) 0.01229(14) 0.00266(9) 0.00672(10) -0.00103(9)
Br2 0.01522(15) 0.00948(13) 0.01585(14) 0.00006(9) 0.00873(11) 0.00347(9)
S1 0.0096(3) 0.0106(3) 0.0110(3) 0.0001(2) 0.0041(2) 0.0002(2)
C1 0.0122(12) 0.0131(12) 0.0102(12) 0.0027(10) 0.0041(10) -0.0012(10)
C2 0.0121(12) 0.0117(12) 0.0124(12) 0.0029(10) 0.0017(10) -0.0038(10)

loop_
_atom_type_symbol
_atom_type_description
_atom_type_scat_dispersion_real
_atom_type_scat_dispersion_imag
_atom_type_scat_source
C C 0.0033 0.0016 'International Tables Vol C Tables 4.2.6.8 and 6.1.1.4'
H H 0.0000 0.0000 'International Tables Vol C Tables 4.2.6.8 and 6.1.1.4'
S S 0.1246 0.1234 'International Tables Vol C Tables 4.2.6.8 and 6.1.1.4'
Br Br -0.2901 2.4595 'International Tables Vol C Tables 4.2.6.8 and 6.1.1.4'
Sn Sn -0.6537 1.4246 'International Tables Vol C Tables 4.2.6.8 and 6.1.1.4'

loop_
_geom_angle_atom_site_label_1
_geom_angle_atom_site_label_2
_geom_angle_atom_site_label_3
_geom_angle_site_symmetry_1
_geom_angle_site_symmetry_3
_geom_angle
Br2 Sn1 Br2 3_556 . 180.0
Br2 Sn1 Br1 3_556 . 90.092(9)
Br2 Sn1 Br1 . . 89.908(9)
Br2 Sn1 Br1 3_556 3_556 89.908(9)
Br2 Sn1 Br1 . 3_556 90.092(9)
Br1 Sn1 Br1 . 3_556 180.0
Br2 Sn1 S1 3_556 3_556 87.931(15)
Br2 Sn1 S1 . 3_556 92.069(15)
Br1 Sn1 S1 . 3_556 92.027(15)
Br1 Sn1 S1 3_556 3_556 87.973(15)
Br2 Sn1 S1 3_556 . 92.069(15)
Br2 Sn1 S1 . . 87.931(15)
Br1 Sn1 S1 . . 87.973(15)
Br1 Sn1 S1 3_556 . 92.027(15)
S1 Sn1 S1 3_556 . 180.00(3)
Sn1 Br1 H11 . 3_556 83.1
Sn1 Br1 H21 . 3_657 83.6
H11 Br1 H21 3_556 3_657 161.5
Sn1 Br1 H12 . 1_554 106.2
H11 Br1 H12 3_556 1_554 80.0
H21 Br1 H12 3_657 1_554 116.1
Sn1 Br1 H11 . 2_546 110.3
H11 Br1 H11 3_556 2_546 104.2
H21 Br1 H11 3_657 2_546 68.8
H12 Br1 H11 1_554 2_546 143.5
Sn1 Br1 Br2 . 2_545 167.821(10)
H11 Br1 Br2 3_556 2_545 102.6
H21 Br1 Br2 3_657 2_545 88.3
H12 Br1 Br2 1_554 2_545 85.5
H11 Br1 Br2 2_546 2_545 58.0
Sn1 Br2 H22 . 1_454 79.0
C1 S1 C2 . 3_657 100.11(12)
C1 S1 Sn1 . . 104.35(8)
C2 S1 Sn1 3_657 . 105.15(8)
C2 C1 S1 . . 111.83(17)
C2 C1 H11 . . 109.2
S1 C1 H11 . . 109.2
C2 C1 H12 . . 109.2
S1 C1 H12 . . 109.2
H11 C1 H12 . . 107.9
C1 C2 S1 . 3_657 111.25(17)
C1 C2 H21 . . 109.4
S1 C2 H21 3_657 . 109.4
C1 C2 H22 . . 109.4
S1 C2 H22 3_657 . 109.4
H21 C2 H22 . . 108.0

loop_
_geom_bond_atom_site_label_1
_geom_bond_atom_site_label_2
_geom_bond_site_symmetry_2
_geom_bond_distance
_geom_bond_publ_flag
Sn1 Br2 3_556 2.5574(3) ?
Sn1 Br2 . 2.5574(3) ?
Sn1 Br1 . 2.5638(2) ?
Sn1 Br1 3_556 2.5638(3) ?
Sn1 S1 3_556 2.6546(6) ?
Sn1 S1 . 2.6546(6) ?
Br1 H11 3_556 2.9646 yes
Br1 H21 3_657 2.9932 yes
Br2 H22 1_454 2.9438 yes
Br1 H12 1_554 3.0783 yes
Br1 H11 2_546 3.0788 yes
Br1 Br2 2_545 3.5724(4) yes
S1 C1 . 1.813(2) ?
S1 C2 3_657 1.816(3) ?
C1 C2 . 1.521(3) ?
C1 H11 . 0.9900 ?
C1 H12 . 0.9900 ?
C2 S1 3_657 1.816(3) ?
C2 H21 . 0.9900 ?
C2 H22 . 0.9900 ?

loop_
_geom_torsion_atom_site_label_1
_geom_torsion_atom_site_label_2
_geom_torsion_atom_site_label_3
_geom_torsion_atom_site_label_4
_geom_torsion_site_symmetry_1
_geom_torsion_site_symmetry_3
_geom_torsion_site_symmetry_4
_geom_torsion
Br2 Sn1 S1 C1 3_556 . . -60.87(9)
Br2 Sn1 S1 C1 . . . 119.13(9)
Br1 Sn1 S1 C1 . . . -150.89(9)
Br1 Sn1 S1 C1 3_556 . . 29.11(9)
Br2 Sn1 S1 C2 3_556 . 3_657 44.02(9)
Br2 Sn1 S1 C2 . . 3_657 -135.98(9)
Br1 Sn1 S1 C2 . . 3_657 -46.00(9)
Br1 Sn1 S1 C2 3_556 . 3_657 134.00(9)
Sn1 S1 C1 C2 . . . 170.73(16)
S1 C1 C2 S1 . . 3_657 -69.0(2)
C1 C2 S1 C1 . 3_657 3_657 61.7(2)
C2 S1 C1 C2 3_657 . . 62.1(2)

_cod_database_fobs_code 2241493
